data_7032263
loop_
_publ_author_name
'Iwashita, Satoshi'
'Saito, Yoshiaki'
'Ohtsu, Hideki'
'Tsuge, Kiyoshi'

_publ_section_title
;
 Synthesis, structures and stability of amido gold(iii) complexes with
 2,2':6',2''-terpyridine.
;
_journal_issue 42
_journal_name_full 'Dalton transactions (Cambridge, England : 2003)'
_journal_page_first 15719
_journal_page_last 15722
_journal_paper_doi 10.1039/c4dt02279c
_journal_volume 43
_journal_year 2014
_chemical_formula_moiety 'C20 H17 Au Cl3 N5 O9'
_chemical_formula_sum 'C20 H17 Au Cl3 N5 O9'
_chemical_formula_weight 774.71
_chemical_name_common Autrpy_NHClpy
_space_group_IT_number 14
_symmetry_cell_setting monoclinic
_symmetry_Int_Tables_number 14
_symmetry_space_group_name_Hall '-P 2ybc'
_symmetry_space_group_name_H-M 'P 1 21/c 1'
_atom_sites_solution_hydrogens geom
_atom_sites_solution_primary direct
_atom_sites_solution_secondary difmap
_cell_angle_alpha 90.0000
_cell_angle_beta 95.4706(10)
_cell_angle_gamma 90.0000
_cell_formula_units_Z 4
_cell_length_a 8.46477(15)
_cell_length_b 15.5297(3)
_cell_length_c 18.5374(4)
_cell_measurement_reflns_used 14056
_cell_measurement_temperature 173
_cell_measurement_theta_max 68.19
_cell_measurement_theta_min 3.72
_cell_volume 2425.74(8)
_computing_cell_refinement 'RAPID AUTO'
_computing_data_collection 'RAPID AUTO (Rigaku, ????)'
_computing_data_reduction 'RAPID AUTO'
_computing_molecular_graphics 'CrystalStructure 4.0'
_computing_publication_material 'CrystalStructure 4.0 (Rigaku, 2010)'
_computing_structure_refinement 'SHELXL97 (Sheldrick, 2008)'
_computing_structure_solution 'SHELXS97 (Sheldrick, 2008)'
_diffrn_ambient_temperature 173
_diffrn_detector_area_resol_mean 10.000
_diffrn_measured_fraction_theta_full 0.999
_diffrn_measured_fraction_theta_max 0.999
_diffrn_measurement_device_type 'Rigaku R-AXIS RAPID'
_diffrn_measurement_method \w
_diffrn_radiation_type 'Cu K\a'
_diffrn_radiation_wavelength 1.54187
_diffrn_reflns_av_R_equivalents 0.0780
_diffrn_reflns_limit_h_max 9
_diffrn_reflns_limit_h_min -10
_diffrn_reflns_limit_k_max 18
_diffrn_reflns_limit_k_min -18
_diffrn_reflns_limit_l_max 22
_diffrn_reflns_limit_l_min -22
_diffrn_reflns_number 27092
_diffrn_reflns_theta_full 68.24
_diffrn_reflns_theta_max 68.24
_diffrn_standards_number 0
_exptl_absorpt_coefficient_mu 14.821
_exptl_absorpt_correction_T_max 0.227
_exptl_absorpt_correction_T_min 0.187
_exptl_absorpt_correction_type multi-scan
_exptl_absorpt_process_details 'ABSCOR (Rigaku, 1995)'
_exptl_crystal_colour red
_exptl_crystal_density_diffrn 2.121
_exptl_crystal_density_method 'not measured'
_exptl_crystal_description block
_exptl_crystal_F_000 1496.00
_exptl_crystal_recrystallization_method 'Re-crystallisation from solvent: '
_exptl_crystal_size_max 0.05
_exptl_crystal_size_mid 0.05
_exptl_crystal_size_min 0.025
_refine_diff_density_max 2.340
_refine_diff_density_min -1.110
_refine_ls_extinction_method none
_refine_ls_goodness_of_fit_ref 1.087
_refine_ls_hydrogen_treatment constr
_refine_ls_number_parameters 343
_refine_ls_number_reflns 4448
_refine_ls_number_restraints 0
_refine_ls_R_factor_gt 0.0406
_refine_ls_shift/su_max 0.001
_refine_ls_structure_factor_coef Fsqd
_refine_ls_weighting_details 'w = 1/[\s^2^(Fo^2^)+(0.0438P)^2^+3.8350P] where P=(Fo^2^+2Fc^2^)/3'
_refine_ls_weighting_scheme calc
_refine_ls_wR_factor_ref 0.0997
_reflns_number_gt 3903
_reflns_number_total 4448
_reflns_threshold_expression F^2^>2.0\s(F^2^)
_cod_data_source_file c4dt02279c2.cif
_cod_data_source_block Autrpy_am-Cl-py
_cod_depositor_comments 'Adding full bibliography for 7032263--7032265.cif.'
_cod_database_code 7032263

loop_
_symmetry_equiv_pos_site_id
_symmetry_equiv_pos_as_xyz
1 +X,+Y,+Z
2 -X,1/2+Y,1/2-Z
3 -X,-Y,-Z
4 +X,1/2-Y,1/2+Z

loop_
_atom_site_label
_atom_site_type_symbol
_atom_site_fract_x
_atom_site_fract_y
_atom_site_fract_z
_atom_site_U_iso_or_equiv
_atom_site_adp_type
_atom_site_occupancy
_atom_site_symmetry_multiplicity
_atom_site_calc_flag
_atom_site_refinement_flags
_atom_site_attached_hydrogens
Au1 Au 0.47125(3) 0.693416(15) 0.224200(12) 0.03048(11) Uani 1.0 4 d . 0
Cl1 Cl 0.3924(3) 0.55922(12) -0.12591(9) 0.0594(5) Uani 1.0 4 d . 0
Cl2 Cl 0.87800(19) 0.75795(11) 0.50842(9) 0.0470(4) Uani 1.0 4 d . 0
Cl3 Cl 0.57811(17) 0.57109(9) -0.30287(9) 0.0414(4) Uani 1.0 4 d . 0
O1 O 0.7624(6) 0.7287(4) 0.5549(3) 0.0554(13) Uani 1.0 4 d . 0
O2 O 0.8006(7) 0.7830(4) 0.4391(3) 0.0710(16) Uani 1.0 4 d . 0
O3 O 0.9848(8) 0.6883(4) 0.4983(4) 0.086(3) Uani 1.0 4 d . 0
O4 O 0.9597(8) 0.8288(4) 0.5421(4) 0.090(2) Uani 1.0 4 d . 0
O5 O 0.4116(7) 0.5697(4) -0.3121(5) 0.113(3) Uani 1.0 4 d . 0
O6 O 0.6419(7) 0.4977(4) -0.2670(4) 0.0772(17) Uani 1.0 4 d . 0
O7 O 0.6330(7) 0.6452(4) -0.2657(4) 0.094(3) Uani 1.0 4 d . 0
O8 O 0.6360(11) 0.5712(7) -0.3700(4) 0.152(4) Uani 1.0 4 d . 0
O9 O 0.8837(8) 0.5212(4) 0.5525(4) 0.096(2) Uani 1.0 4 d . 2
N1 N 0.6890(6) 0.6381(3) 0.2412(3) 0.0332(11) Uani 1.0 4 d . 0
N2 N 0.4760(6) 0.6719(3) 0.3286(3) 0.0301(11) Uani 1.0 4 d . 0
N3 N 0.2581(6) 0.7452(3) 0.2421(3) 0.0365(12) Uani 1.0 4 d . 0
N4 N 0.4502(7) 0.7140(4) 0.1181(3) 0.0381(12) Uani 1.0 4 d . 0
N5 N 0.2909(6) 0.5953(4) 0.1065(3) 0.0404(12) Uani 1.0 4 d . 0
C1 C 0.7962(8) 0.6286(4) 0.1924(4) 0.0450(16) Uani 1.0 4 d . 0
C2 C 0.9402(8) 0.5926(5) 0.2121(4) 0.0488(17) Uani 1.0 4 d . 0
C3 C 0.9777(8) 0.5652(5) 0.2814(4) 0.0484(17) Uani 1.0 4 d . 0
C4 C 0.8685(8) 0.5746(4) 0.3332(4) 0.0449(16) Uani 1.0 4 d . 0
C5 C 0.7255(7) 0.6122(4) 0.3116(4) 0.0344(13) Uani 1.0 4 d . 0
C6 C 0.5996(7) 0.6278(4) 0.3607(3) 0.0345(13) Uani 1.0 4 d . 0
C7 C 0.5963(8) 0.6015(4) 0.4322(4) 0.0411(15) Uani 1.0 4 d . 0
C8 C 0.4629(9) 0.6219(5) 0.4674(4) 0.0468(16) Uani 1.0 4 d . 0
C9 C 0.3361(8) 0.6674(5) 0.4322(4) 0.0405(15) Uani 1.0 4 d . 0
C10 C 0.3456(8) 0.6918(4) 0.3619(4) 0.0350(14) Uani 1.0 4 d . 0
C11 C 0.2277(7) 0.7388(4) 0.3125(4) 0.0359(13) Uani 1.0 4 d . 0
C12 C 0.0909(8) 0.7753(5) 0.3347(4) 0.0457(16) Uani 1.0 4 d . 0
C13 C -0.0148(9) 0.8174(5) 0.2847(5) 0.0505(18) Uani 1.0 4 d . 0
C14 C 0.0190(9) 0.8214(5) 0.2135(5) 0.0485(17) Uani 1.0 4 d . 0
C15 C 0.1576(8) 0.7850(4) 0.1933(4) 0.0397(15) Uani 1.0 4 d . 0
C16 C 0.3899(7) 0.6470(4) 0.0750(3) 0.0340(13) Uani 1.0 4 d . 0
C17 C 0.4270(7) 0.6366(4) 0.0040(3) 0.0376(14) Uani 1.0 4 d . 0
C18 C 0.3535(8) 0.5732(5) -0.0365(4) 0.0423(15) Uani 1.0 4 d . 0
C19 C 0.2470(7) 0.5175(5) -0.0068(4) 0.0467(16) Uani 1.0 4 d . 0
C20 C 0.2243(8) 0.5312(5) 0.0649(4) 0.0494(17) Uani 1.0 4 d . 0
H1 H 0.7709 0.6471 0.1438 0.0540 Uiso 1.0 4 calc R 0
H2 H 1.0151 0.5865 0.1774 0.0586 Uiso 1.0 4 calc R 0
H3 H 1.0783 0.5396 0.2947 0.0581 Uiso 1.0 4 calc R 0
H4 H 0.4777 0.7633 0.0995 0.0457 Uiso 1.0 4 calc R 0
H4A H 0.8929 0.5554 0.3816 0.0539 Uiso 1.0 4 calc R 0
H7 H 0.6825 0.5705 0.4564 0.0493 Uiso 1.0 4 calc R 0
H8 H 0.4582 0.6045 0.5162 0.0561 Uiso 1.0 4 calc R 0
H9 H 0.2454 0.6811 0.4564 0.0486 Uiso 1.0 4 calc R 0
H12 H 0.0695 0.7715 0.3840 0.0549 Uiso 1.0 4 calc R 0
H13 H -0.1086 0.8430 0.2994 0.0606 Uiso 1.0 4 calc R 0
H14 H -0.0527 0.8491 0.1783 0.0582 Uiso 1.0 4 calc R 0
H15 H 0.1813 0.7885 0.1443 0.0476 Uiso 1.0 4 calc R 0
H17 H 0.5021 0.6732 -0.0156 0.0452 Uiso 1.0 4 calc R 0
H19 H 0.1935 0.4729 -0.0344 0.0561 Uiso 1.0 4 calc R 0
H20 H 0.1564 0.4924 0.0869 0.0592 Uiso 1.0 4 calc R 0

loop_
_atom_site_aniso_label
_atom_site_aniso_U_11
_atom_site_aniso_U_22
_atom_site_aniso_U_33
_atom_site_aniso_U_12
_atom_site_aniso_U_13
_atom_site_aniso_U_23
Au1 0.02922(16) 0.03159(17) 0.03170(16) -0.00253(9) 0.00841(11) 0.00101(9)
Cl1 0.0767(13) 0.0626(12) 0.0394(9) 0.0147(10) 0.0089(9) -0.0076(8)
Cl2 0.0423(9) 0.0486(10) 0.0531(10) -0.0022(7) 0.0191(7) -0.0037(8)
Cl3 0.0366(8) 0.0345(8) 0.0531(9) -0.0038(7) 0.0043(7) 0.0051(7)
O1 0.044(3) 0.074(4) 0.052(3) -0.000(3) 0.025(3) -0.006(3)
O2 0.070(4) 0.088(4) 0.057(4) -0.000(4) 0.015(3) 0.008(3)
O3 0.085(5) 0.076(5) 0.105(6) 0.039(4) 0.058(4) 0.020(4)
O4 0.077(5) 0.077(5) 0.115(6) -0.036(4) 0.003(4) -0.008(4)
O5 0.036(3) 0.059(4) 0.239(9) -0.002(3) -0.005(4) -0.032(5)
O6 0.095(5) 0.042(3) 0.092(5) 0.007(3) -0.003(4) 0.016(3)
O7 0.066(4) 0.035(3) 0.168(7) 0.008(3) -0.046(4) -0.027(4)
O8 0.152(8) 0.259(11) 0.048(4) -0.055(8) 0.030(5) 0.024(6)
O9 0.102(5) 0.086(5) 0.095(5) 0.021(4) -0.020(4) 0.012(4)
N1 0.032(3) 0.028(3) 0.040(3) -0.004(2) 0.006(2) -0.001(2)
N2 0.022(3) 0.030(3) 0.038(3) 0.001(2) 0.008(2) -0.008(2)
N3 0.032(3) 0.038(3) 0.041(3) -0.005(3) 0.010(2) -0.004(3)
N4 0.051(4) 0.036(3) 0.028(3) -0.006(3) 0.008(3) 0.002(3)
N5 0.036(3) 0.042(3) 0.045(3) -0.000(3) 0.011(3) 0.003(3)
C1 0.040(4) 0.045(4) 0.052(4) 0.001(3) 0.018(3) -0.007(3)
C2 0.042(4) 0.045(5) 0.062(5) 0.005(4) 0.018(3) -0.008(4)
C3 0.038(4) 0.034(4) 0.074(5) -0.002(3) 0.012(4) -0.008(4)
C4 0.043(4) 0.036(4) 0.055(4) -0.003(3) 0.001(3) -0.004(3)
C5 0.031(3) 0.025(3) 0.047(4) -0.003(3) 0.004(3) -0.000(3)
C6 0.038(4) 0.029(4) 0.037(4) -0.006(3) 0.005(3) -0.002(3)
C7 0.040(4) 0.042(4) 0.041(4) -0.005(3) 0.002(3) 0.001(3)
C8 0.057(5) 0.048(4) 0.036(4) -0.009(4) 0.006(3) 0.004(3)
C9 0.040(4) 0.050(4) 0.033(4) -0.008(3) 0.012(3) -0.005(3)
C10 0.039(4) 0.030(4) 0.037(4) -0.011(3) 0.008(3) -0.006(3)
C11 0.032(3) 0.038(4) 0.038(4) -0.007(3) 0.007(3) -0.005(3)
C12 0.038(4) 0.053(4) 0.049(4) 0.001(4) 0.019(3) -0.004(4)
C13 0.036(4) 0.058(5) 0.059(5) 0.002(4) 0.009(4) -0.004(4)
C14 0.035(4) 0.049(5) 0.061(5) 0.004(4) 0.003(4) 0.004(4)
C15 0.039(4) 0.042(4) 0.038(4) 0.002(3) 0.002(3) 0.005(3)
C16 0.035(3) 0.035(4) 0.032(3) 0.002(3) 0.006(3) 0.003(3)
C17 0.035(4) 0.039(4) 0.040(4) 0.006(3) 0.007(3) 0.006(3)
C18 0.045(4) 0.044(4) 0.037(4) 0.015(3) 0.004(3) -0.007(3)
C19 0.037(4) 0.043(4) 0.061(5) -0.001(3) 0.006(3) -0.009(4)
C20 0.046(4) 0.042(4) 0.062(5) -0.002(4) 0.016(4) -0.001(4)

loop_
_atom_type_symbol
_atom_type_description
_atom_type_scat_dispersion_real
_atom_type_scat_dispersion_imag
_atom_type_scat_source
C C 0.0181 0.0091
;
International Tables for Crystallography
(1992, Vol. C, Tables 4.2.6.8 and 6.1.1.4)
;
H H 0.0000 0.0000
;
International Tables for Crystallography
(1992, Vol. C, Table 6.1.1.4)
;
N N 0.0311 0.0180
;
International Tables for Crystallography
(1992, Vol. C, Tables 4.2.6.8 and 6.1.1.4)
;
Au Au -4.4197 7.2980
;
International Tables for Crystallography
(1992, Vol. C, Tables 4.2.6.8 and 6.1.1.4)
;
Cl Cl 0.3639 0.7018
;
International Tables for Crystallography
(1992, Vol. C, Tables 4.2.6.8 and 6.1.1.4)
;
O O 0.0492 0.0322
;
International Tables for Crystallography
(1992, Vol. C, Tables 4.2.6.8 and 6.1.1.4)
;

loop_
_geom_angle_atom_site_label_1
_geom_angle_atom_site_label_2
_geom_angle_atom_site_label_3
_geom_angle
_geom_angle_publ_flag
N1 Au1 N2 80.9(2) yes
N1 Au1 N3 161.7(2) yes
N1 Au1 N4 102.5(2) yes
N2 Au1 N3 80.85(19) yes
N2 Au1 N4 176.0(2) yes
N3 Au1 N4 95.8(2) yes
O1 Cl2 O2 110.0(4) yes
O1 Cl2 O3 108.3(4) yes
O1 Cl2 O4 108.3(4) yes
O2 Cl2 O3 109.0(4) yes
O2 Cl2 O4 110.2(4) yes
O3 Cl2 O4 110.9(4) yes
O5 Cl3 O6 112.5(4) yes
O5 Cl3 O7 110.8(4) yes
O5 Cl3 O8 109.2(6) yes
O6 Cl3 O7 110.0(4) yes
O6 Cl3 O8 105.9(5) yes
O7 Cl3 O8 108.3(5) yes
Au1 N1 C1 126.9(4) yes
Au1 N1 C5 113.0(4) yes
C1 N1 C5 120.0(5) yes
Au1 N2 C6 117.9(4) yes
Au1 N2 C10 118.1(4) yes
C6 N2 C10 123.4(5) yes
Au1 N3 C11 112.4(4) yes
Au1 N3 C15 126.2(5) yes
C11 N3 C15 121.3(6) yes
Au1 N4 C16 116.5(4) yes
C16 N5 C20 116.1(6) yes
N1 C1 C2 120.5(7) yes
C1 C2 C3 120.4(7) yes
C2 C3 C4 120.2(7) yes
C3 C4 C5 117.8(6) yes
N1 C5 C4 121.1(6) yes
N1 C5 C6 115.2(5) yes
C4 C5 C6 123.8(6) yes
N2 C6 C5 112.6(5) yes
N2 C6 C7 119.2(6) yes
C5 C6 C7 128.1(6) yes
C6 C7 C8 118.0(6) yes
C7 C8 C9 121.2(6) yes
C8 C9 C10 118.3(6) yes
N2 C10 C9 119.8(6) yes
N2 C10 C11 111.2(6) yes
C9 C10 C11 128.9(6) yes
N3 C11 C10 116.9(6) yes
N3 C11 C12 119.7(6) yes
C10 C11 C12 123.4(6) yes
C11 C12 C13 119.9(7) yes
C12 C13 C14 118.7(7) yes
C13 C14 C15 119.9(7) yes
N3 C15 C14 120.5(7) yes
N4 C16 N5 114.4(5) yes
N4 C16 C17 122.0(6) yes
N5 C16 C17 123.5(6) yes
C16 C17 C18 118.4(6) yes
Cl1 C18 C17 120.1(5) yes
Cl1 C18 C19 119.2(5) yes
C17 C18 C19 120.6(6) yes
C18 C19 C20 116.1(6) yes
N5 C20 C19 125.1(7) yes
Au1 N4 H4 121.769 no
C16 N4 H4 121.776 no
N1 C1 H1 119.753 no
C2 C1 H1 119.749 no
C1 C2 H2 119.814 no
C3 C2 H2 119.820 no
C2 C3 H3 119.890 no
C4 C3 H3 119.875 no
C3 C4 H4A 121.105 no
C5 C4 H4A 121.111 no
C6 C7 H7 120.992 no
C8 C7 H7 120.997 no
C7 C8 H8 119.375 no
C9 C8 H8 119.376 no
C8 C9 H9 120.846 no
C10 C9 H9 120.863 no
C11 C12 H12 120.051 no
C13 C12 H12 120.058 no
C12 C13 H13 120.639 no
C14 C13 H13 120.629 no
C13 C14 H14 120.040 no
C15 C14 H14 120.049 no
N3 C15 H15 119.780 no
C14 C15 H15 119.765 no
C16 C17 H17 120.806 no
C18 C17 H17 120.812 no
C18 C19 H19 121.960 no
C20 C19 H19 121.945 no
N5 C20 H20 117.440 no
C19 C20 H20 117.448 no

loop_
_geom_bond_atom_site_label_1
_geom_bond_atom_site_label_2
_geom_bond_distance
_geom_bond_publ_flag
Au1 N1 2.031(5) yes
Au1 N2 1.960(5) yes
Au1 N3 2.032(5) yes
Au1 N4 1.984(5) yes
Cl1 C18 1.733(7) yes
Cl2 O1 1.437(6) yes
Cl2 O2 1.440(6) yes
Cl2 O3 1.434(7) yes
Cl2 O4 1.413(7) yes
Cl3 O5 1.403(6) yes
Cl3 O6 1.401(6) yes
Cl3 O7 1.399(6) yes
Cl3 O8 1.379(8) yes
N1 C1 1.350(9) yes
N1 C5 1.372(8) yes
N2 C6 1.341(8) yes
N2 C10 1.351(9) yes
N3 C11 1.357(8) yes
N3 C15 1.334(8) yes
N4 C16 1.381(8) yes
N5 C16 1.334(8) yes
N5 C20 1.348(9) yes
C1 C2 1.359(9) yes
C2 C3 1.361(11) yes
C3 C4 1.403(11) yes
C4 C5 1.369(9) yes
C5 C6 1.487(9) yes
C6 C7 1.389(9) yes
C7 C8 1.394(10) yes
C8 C9 1.394(9) yes
C9 C10 1.366(9) yes
C10 C11 1.481(9) yes
C11 C12 1.386(9) yes
C12 C13 1.388(10) yes
C13 C14 1.379(12) yes
C14 C15 1.386(10) yes
C16 C17 1.391(9) yes
C17 C18 1.355(9) yes
C18 C19 1.399(10) yes
C19 C20 1.378(10) yes
N4 H4 0.880 no
C1 H1 0.950 no
C2 H2 0.950 no
C3 H3 0.950 no
C4 H4A 0.950 no
C7 H7 0.950 no
C8 H8 0.950 no
C9 H9 0.950 no
C12 H12 0.950 no
C13 H13 0.950 no
C14 H14 0.950 no
C15 H15 0.950 no
C17 H17 0.950 no
C19 H19 0.950 no
C20 H20 0.950 no

loop_
_geom_contact_atom_site_label_1
_geom_contact_atom_site_label_2
_geom_contact_distance
_geom_contact_publ_flag
_geom_contact_site_symmetry_2
Au1 N5 2.963(5) no .
N1 C3 2.732(8) no .
N2 C8 2.699(8) no .
N3 N5 3.457(7) no .
N3 C13 2.750(9) no .
N4 C1 3.387(8) no .
N4 C15 3.154(9) no .
N4 C20 3.511(9) no .
N5 C15 3.590(9) no .
N5 C18 2.774(9) no .
C1 C4 2.755(10) no .
C2 C5 2.726(10) no .
C4 C7 3.108(10) no .
C6 C9 2.769(9) no .
C7 C10 2.764(9) no .
C9 C12 3.109(9) no .
C11 C14 2.742(9) no .
C12 C15 2.738(10) no .
C16 C19 2.730(9) no .
C17 C20 2.697(10) no .
Au1 O6 3.240(6) no 3_665
Au1 O7 2.853(5) no 4_565
Cl1 O5 3.475(9) no .
Cl1 N5 3.591(6) no 3_665
Cl1 C1 3.492(7) no 3_665
Cl1 C11 3.575(7) no 4_564
Cl2 C7 3.598(7) no .
Cl3 C6 3.556(6) no 3_665
O1 O8 3.059(11) no 1_556
O1 O9 3.384(9) no .
O1 N4 3.121(8) no 4_565
O1 C1 3.369(9) no 4_565
O1 C7 3.231(8) no .
O1 C8 3.321(8) no .
O1 C14 3.571(9) no 4_665
O1 C17 3.579(8) no 4_565
O2 C5 3.568(8) no .
O2 C6 3.216(8) no .
O2 C7 3.303(9) no .
O2 C12 3.272(9) no 1_655
O2 C13 3.430(10) no 1_655
O3 O9 2.940(9) no .
O3 O9 3.593(9) no 3_766
O3 C4 3.589(10) no .
O3 C9 3.338(10) no 1_655
O3 C12 3.514(10) no 1_655
O4 N5 3.167(8) no 4_665
O4 C1 3.294(11) no 4_565
O4 C2 3.400(11) no 4_565
O4 C15 3.591(10) no 4_665
O4 C19 3.444(9) no 2_655
O4 C19 3.584(10) no 4_665
O4 C20 3.121(10) no 4_665
O5 Cl1 3.475(9) no .
O5 N3 3.349(8) no 4_564
O5 C4 3.259(9) no 3_665
O5 C5 3.055(8) no 3_665
O5 C6 3.195(9) no 3_665
O5 C7 3.464(10) no 3_665
O5 C15 3.125(9) no 4_564
O6 Au1 3.240(6) no 3_665
O6 N1 3.575(8) no 3_665
O6 N2 3.003(7) no 3_665
O6 N5 3.309(8) no 3_665
O6 C3 3.399(10) no 3_765
O6 C5 3.575(8) no 3_665
O6 C6 3.212(8) no 3_665
O6 C10 3.435(8) no 3_665
O7 Au1 2.853(5) no 4_564
O7 N1 3.398(7) no 4_564
O7 N4 3.343(8) no 4_564
O7 C13 3.093(9) no 4_664
O7 C14 3.366(10) no 4_664
O8 O1 3.059(11) no 1_554
O8 O9 2.764(11) no 1_554
O8 C7 3.458(12) no 3_665
O8 C8 3.320(10) no 1_554
O8 C8 3.559(12) no 3_665
O9 O1 3.384(9) no .
O9 O3 2.940(9) no .
O9 O3 3.593(9) no 3_766
O9 O8 2.764(11) no 1_556
O9 O9 2.971(10) no 3_766
O9 C3 3.459(10) no 3_766
O9 C4 3.202(9) no 3_766
O9 C7 3.378(9) no .
O9 C9 3.496(10) no 3_666
N1 O6 3.575(8) no 3_665
N1 O7 3.398(7) no 4_565
N2 O6 3.003(7) no 3_665
N3 O5 3.349(8) no 4_565
N3 C2 3.589(9) no 1_455
N4 O1 3.121(8) no 4_564
N4 O7 3.343(8) no 4_565
N5 Cl1 3.591(6) no 3_665
N5 O4 3.167(8) no 4_464
N5 O6 3.309(8) no 3_665
C1 Cl1 3.492(7) no 3_665
C1 O1 3.369(9) no 4_564
C1 O4 3.294(11) no 4_564
C1 C14 3.541(10) no 1_655
C2 O4 3.400(11) no 4_564
C2 N3 3.589(9) no 1_655
C2 C15 3.544(10) no 1_655
C3 O6 3.399(10) no 3_765
C3 O9 3.459(10) no 3_766
C3 C11 3.442(9) no 1_655
C3 C12 3.516(10) no 1_655
C4 O3 3.589(10) no .
C4 O5 3.259(9) no 3_665
C4 O9 3.202(9) no 3_766
C5 O2 3.568(8) no .
C5 O5 3.055(8) no 3_665
C5 O6 3.575(8) no 3_665
C6 Cl3 3.556(6) no 3_665
C6 O2 3.216(8) no .
C6 O5 3.195(9) no 3_665
C6 O6 3.212(8) no 3_665
C7 Cl2 3.598(7) no .
C7 O1 3.231(8) no .
C7 O2 3.303(9) no .
C7 O5 3.464(10) no 3_665
C7 O8 3.458(12) no 3_665
C7 O9 3.378(9) no .
C8 O1 3.321(8) no .
C8 O8 3.320(10) no 1_556
C8 O8 3.559(12) no 3_665
C9 O3 3.338(10) no 1_455
C9 O9 3.496(10) no 3_666
C9 C17 3.381(9) no 4_565
C10 O6 3.435(8) no 3_665
C11 Cl1 3.575(7) no 4_565
C11 C3 3.442(9) no 1_455
C12 O2 3.272(9) no 1_455
C12 O3 3.514(10) no 1_455
C12 C3 3.516(10) no 1_455
C13 O2 3.430(10) no 1_455
C13 O7 3.093(9) no 4_465
C14 O1 3.571(9) no 4_464
C14 O7 3.366(10) no 4_465
C14 C1 3.541(10) no 1_455
C15 O4 3.591(10) no 4_464
C15 O5 3.125(9) no 4_565
C15 C2 3.544(10) no 1_455
C17 O1 3.579(8) no 4_564
C17 C9 3.381(9) no 4_564
C18 C18 3.537(9) no 3_665
C19 O4 3.444(9) no 2_645
C19 O4 3.584(10) no 4_464
C20 O4 3.121(10) no 4_464
Au1 H1 3.1450 no .
Au1 H15 3.1153 no .
Cl1 H17 2.7961 no .
Cl1 H19 2.8375 no .
N1 H2 3.2065 no .
N1 H4A 3.2481 no .
N2 H7 3.2182 no .
N2 H9 3.2139 no .
N3 H4 3.3861 no .
N3 H12 3.2289 no .
N3 H14 3.2138 no .
N4 H1 2.9035 no .
N4 H15 2.6386 no .
N4 H17 2.6348 no .
N5 H4 3.0605 no .
N5 H15 3.2364 no .
N5 H17 3.2483 no .
N5 H19 3.2709 no .
C1 H3 3.2160 no .
C2 H4A 3.2569 no .
C3 H1 3.2155 no .
C4 H2 3.2551 no .
C4 H7 2.8951 no .
C5 H1 3.2160 no .
C5 H3 3.2344 no .
C5 H7 2.8181 no .
C6 H4A 2.7195 no .
C6 H8 3.2448 no .
C7 H4A 2.8532 no .
C7 H9 3.2878 no .
C9 H7 3.2886 no .
C9 H12 2.8490 no .
C10 H8 3.2267 no .
C10 H12 2.7095 no .
C11 H9 2.8047 no .
C11 H13 3.2631 no .
C11 H15 3.2002 no .
C12 H9 2.8948 no .
C12 H14 3.2434 no .
C13 H15 3.2494 no .
C14 H12 3.2422 no .
C15 H4 3.3728 no .
C15 H13 3.2557 no .
C16 H1 3.3529 no .
C16 H15 3.1672 no .
C16 H20 3.1303 no .
C17 H4 2.6540 no .
C17 H19 3.2571 no .
C18 H20 3.2120 no .
C19 H17 3.2563 no .
H1 H2 2.3026 no .
H1 H4 3.1144 no .
H1 H17 3.5756 no .
H2 H3 2.3071 no .
H3 H4A 2.3665 no .
H4 H15 2.7452 no .
H4 H17 2.5758 no .
H4A H7 2.3698 no .
H7 H8 2.3491 no .
H8 H9 2.3469 no .
H9 H12 2.3684 no .
H12 H13 2.3484 no .
H13 H14 2.3384 no .
H14 H15 2.3336 no .
H19 H20 2.3194 no .
Cl1 H1 3.4927 no 3_665
Cl2 H1 3.1191 no 4_565
Cl2 H7 3.4406 no .
Cl2 H9 3.5491 no 1_655
Cl2 H12 2.9511 no 1_655
Cl2 H14 3.5603 no 4_665
Cl2 H15 3.4957 no 4_665
Cl2 H17 3.3456 no 4_565
Cl2 H19 3.4353 no 2_655
Cl3 H3 3.3699 no 3_765
Cl3 H4 3.2120 no 4_564
Cl3 H8 3.4489 no 1_554
Cl3 H13 3.3833 no 4_664
Cl3 H14 3.4106 no 4_664
O1 H1 2.5338 no 4_565
O1 H4 2.6243 no 4_565
O1 H7 3.0971 no .
O1 H8 3.2422 no .
O1 H14 2.9095 no 4_665
O1 H17 2.8861 no 4_565
O2 H7 3.4713 no .
O2 H12 2.5889 no 1_655
O2 H13 2.9238 no 1_655
O2 H17 2.8207 no 4_565
O2 H19 3.4367 no 2_655
O2 H20 3.3132 no 2_655
O3 H4A 3.0364 no .
O3 H7 3.1809 no .
O3 H9 2.4096 no 1_655
O3 H12 2.6390 no 1_655
O3 H14 3.4320 no 4_665
O3 H15 3.0597 no 4_665
O4 H1 2.6130 no 4_565
O4 H2 2.8321 no 4_565
O4 H12 3.2811 no 1_655
O4 H15 3.1220 no 4_665
O4 H19 2.5841 no 2_655
O4 H20 3.5618 no 2_655
O4 H20 3.3021 no 4_665
O5 H4 3.1461 no 4_564
O5 H4A 3.3835 no 3_665
O5 H7 3.4815 no 3_665
O5 H8 3.2882 no 1_554
O5 H15 3.0013 no 4_564
O6 H2 3.4614 no 3_765
O6 H3 2.5381 no 3_765
O6 H13 3.4063 no 4_664
O7 H4 3.0597 no 4_564
O7 H13 2.4019 no 4_664
O7 H14 2.9477 no 4_664
O8 H3 3.1799 no 3_765
O8 H4 2.9289 no 4_564
O8 H7 3.2806 no 1_554
O8 H8 2.5258 no 1_554
O8 H14 2.9713 no 4_664
O9 H3 2.9738 no 3_766
O9 H4A 3.2199 no .
O9 H4A 2.4577 no 3_766
O9 H7 2.4665 no .
O9 H9 3.3248 no 3_666
O9 H14 3.0903 no 4_665
N3 H2 3.3573 no 1_455
N4 H8 3.3959 no 4_564
N5 H2 2.7898 no 1_455
C1 H19 3.3336 no 3_665
C2 H19 3.5297 no 3_665
C2 H20 3.4595 no 1_655
C3 H14 3.4831 no 2_645
C4 H12 3.5816 no 1_655
C7 H8 3.3834 no 3_666
C8 H4 3.0221 no 4_565
C8 H7 3.5744 no 3_666
C8 H8 3.5872 no 3_666
C8 H17 3.2111 no 4_565
C9 H4 3.3922 no 4_565
C9 H17 2.9630 no 4_565
C10 H3 3.4237 no 1_455
C10 H17 3.2758 no 4_565
C11 H3 3.3463 no 1_455
C14 H1 3.5905 no 1_455
C14 H3 3.4875 no 2_655
C15 H2 3.3136 no 1_455
C16 H9 3.5978 no 4_564
C17 H9 3.3009 no 4_564
C19 H1 3.5968 no 3_665
C19 H20 3.5945 no 3_565
C20 H2 2.9871 no 1_455
C20 H19 3.5284 no 3_565
H1 Cl1 3.4927 no 3_665
H1 Cl2 3.1191 no 4_564
H1 O1 2.5338 no 4_564
H1 O4 2.6130 no 4_564
H1 C14 3.5905 no 1_655
H1 C19 3.5968 no 3_665
H1 H14 3.5069 no 1_655
H1 H19 2.7919 no 3_665
H2 O4 2.8321 no 4_564
H2 O6 3.4614 no 3_765
H2 N3 3.3573 no 1_655
H2 N5 2.7898 no 1_655
H2 C15 3.3136 no 1_655
H2 C20 2.9871 no 1_655
H2 H15 3.5155 no 1_655
H2 H19 3.1787 no 3_665
H2 H20 2.6007 no 1_655
H3 Cl3 3.3699 no 3_765
H3 O6 2.5381 no 3_765
H3 O8 3.1799 no 3_765
H3 O9 2.9738 no 3_766
H3 C10 3.4237 no 1_655
H3 C11 3.3463 no 1_655
H3 C14 3.4875 no 2_645
H3 H13 3.5384 no 2_645
H3 H14 3.0124 no 2_645
H4 Cl3 3.2120 no 4_565
H4 O1 2.6243 no 4_564
H4 O5 3.1461 no 4_565
H4 O7 3.0597 no 4_565
H4 O8 2.9289 no 4_565
H4 C8 3.0221 no 4_564
H4 C9 3.3922 no 4_564
H4 H8 2.5637 no 4_564
H4 H9 3.2641 no 4_564
H4A O3 3.0364 no .
H4A O5 3.3835 no 3_665
H4A O9 3.2199 no .
H4A O9 2.4577 no 3_766
H7 Cl2 3.4406 no .
H7 O1 3.0971 no .
H7 O2 3.4713 no .
H7 O3 3.1809 no .
H7 O5 3.4815 no 3_665
H7 O8 3.2806 no 1_556
H7 O9 2.4665 no .
H7 C8 3.5744 no 3_666
H7 H8 3.0301 no 3_666
H8 Cl3 3.4489 no 1_556
H8 O1 3.2422 no .
H8 O5 3.2882 no 1_556
H8 O8 2.5258 no 1_556
H8 N4 3.3959 no 4_565
H8 C7 3.3834 no 3_666
H8 C8 3.5872 no 3_666
H8 H4 2.5637 no 4_565
H8 H7 3.0301 no 3_666
H8 H8 3.3889 no 3_666
H8 H17 3.5271 no 4_565
H9 Cl2 3.5491 no 1_455
H9 O3 2.4096 no 1_455
H9 O9 3.3248 no 3_666
H9 C16 3.5978 no 4_565
H9 C17 3.3009 no 4_565
H9 H4 3.2641 no 4_565
H9 H17 3.1460 no 4_565
H12 Cl2 2.9511 no 1_455
H12 O2 2.5889 no 1_455
H12 O3 2.6390 no 1_455
H12 O4 3.2811 no 1_455
H12 C4 3.5816 no 1_455
H13 Cl3 3.3833 no 4_465
H13 O2 2.9238 no 1_455
H13 O6 3.4063 no 4_465
H13 O7 2.4019 no 4_465
H13 H3 3.5384 no 2_655
H13 H20 3.1877 no 2_555
H14 Cl2 3.5603 no 4_464
H14 Cl3 3.4106 no 4_465
H14 O1 2.9095 no 4_464
H14 O3 3.4320 no 4_464
H14 O7 2.9477 no 4_465
H14 O8 2.9713 no 4_465
H14 O9 3.0903 no 4_464
H14 C3 3.4831 no 2_655
H14 H1 3.5069 no 1_455
H14 H3 3.0124 no 2_655
H15 Cl2 3.4957 no 4_464
H15 O3 3.0597 no 4_464
H15 O4 3.1220 no 4_464
H15 O5 3.0013 no 4_565
H15 H2 3.5155 no 1_455
H17 Cl2 3.3456 no 4_564
H17 O1 2.8861 no 4_564
H17 O2 2.8207 no 4_564
H17 C8 3.2111 no 4_564
H17 C9 2.9630 no 4_564
H17 C10 3.2758 no 4_564
H17 H8 3.5271 no 4_564
H17 H9 3.1460 no 4_564
H17 H19 3.4917 no 3_665
H19 Cl2 3.4353 no 2_645
H19 O2 3.4367 no 2_645
H19 O4 2.5841 no 2_645
H19 C1 3.3336 no 3_665
H19 C2 3.5297 no 3_665
H19 C20 3.5284 no 3_565
H19 H1 2.7919 no 3_665
H19 H2 3.1787 no 3_665
H19 H17 3.4917 no 3_665
H19 H20 3.0753 no 3_565
H20 O2 3.3132 no 2_645
H20 O4 3.5618 no 2_645
H20 O4 3.3021 no 4_464
H20 C2 3.4595 no 1_455
H20 C19 3.5945 no 3_565
H20 H2 2.6007 no 1_455
H20 H13 3.1877 no 2_545
H20 H19 3.0753 no 3_565

loop_
_geom_torsion_atom_site_label_1
_geom_torsion_atom_site_label_2
_geom_torsion_atom_site_label_3
_geom_torsion_atom_site_label_4
_geom_torsion
_geom_torsion_publ_flag
N1 Au1 N2 C6 -5.7(3) no
N1 Au1 N2 C10 -176.9(4) no
N2 Au1 N1 C1 -175.2(4) no
N2 Au1 N1 C5 2.2(3) no
N1 Au1 N4 C16 87.0(4) no
N4 Au1 N1 C1 6.9(4) no
N4 Au1 N1 C5 -175.7(3) no
N2 Au1 N3 C11 -0.3(3) no
N2 Au1 N3 C15 176.8(4) no
N3 Au1 N2 C6 176.1(4) no
N3 Au1 N2 C10 4.9(3) no
N3 Au1 N4 C16 -94.1(4) no
N4 Au1 N3 C11 177.5(3) no
N4 Au1 N3 C15 -5.4(4) no
Au1 N1 C1 C2 177.8(4) no
Au1 N1 C5 C4 -179.2(4) no
Au1 N1 C5 C6 1.1(6) no
C1 N1 C5 C4 -1.6(8) no
C1 N1 C5 C6 178.7(5) no
C5 N1 C1 C2 0.6(8) no
Au1 N2 C6 C5 7.6(6) no
Au1 N2 C6 C7 -171.4(3) no
Au1 N2 C10 C9 171.3(4) no
Au1 N2 C10 C11 -7.9(6) no
C6 N2 C10 C9 0.6(8) no
C6 N2 C10 C11 -178.6(5) no
C10 N2 C6 C5 178.3(5) no
C10 N2 C6 C7 -0.8(8) no
Au1 N3 C11 C10 -3.8(6) no
Au1 N3 C11 C12 176.5(4) no
Au1 N3 C15 C14 -176.7(4) no
C11 N3 C15 C14 0.2(9) no
C15 N3 C11 C10 178.9(5) no
C15 N3 C11 C12 -0.8(8) no
Au1 N4 C16 N5 28.9(6) no
Au1 N4 C16 C17 -152.9(4) no
C16 N5 C20 C19 -2.2(9) no
C20 N5 C16 N4 177.3(5) no
C20 N5 C16 C17 -0.9(8) no
N1 C1 C2 C3 0.4(10) no
C1 C2 C3 C4 -0.5(10) no
C2 C3 C4 C5 -0.4(9) no
C3 C4 C5 N1 1.5(9) no
C3 C4 C5 C6 -178.9(5) no
N1 C5 C6 N2 -5.6(7) no
N1 C5 C6 C7 173.4(5) no
C4 C5 C6 N2 174.8(5) no
C4 C5 C6 C7 -6.3(9) no
N2 C6 C7 C8 0.4(8) no
C5 C6 C7 C8 -178.5(5) no
C6 C7 C8 C9 -0.0(9) no
C7 C8 C9 C10 -0.1(10) no
C8 C9 C10 N2 -0.2(9) no
C8 C9 C10 C11 178.9(5) no
N2 C10 C11 N3 7.6(7) no
N2 C10 C11 C12 -172.7(5) no
C9 C10 C11 N3 -171.6(6) no
C9 C10 C11 C12 8.2(10) no
N3 C11 C12 C13 0.5(9) no
C10 C11 C12 C13 -179.2(5) no
C11 C12 C13 C14 0.4(10) no
C12 C13 C14 C15 -1.1(10) no
C13 C14 C15 N3 0.8(10) no
N4 C16 C17 C18 -174.9(5) no
N5 C16 C17 C18 3.1(9) no
C16 C17 C18 Cl1 178.6(5) no
C16 C17 C18 C19 -2.2(9) no
Cl1 C18 C19 C20 178.7(4) no
C17 C18 C19 C20 -0.6(9) no
C18 C19 C20 N5 2.9(10) no
